data_1515331
loop_
_publ_author_name
'Batat, Pinar'
'Vives, Guillaume'
'Bofinger, Robin'
'Chang, Ren-Wei'
'Kauffmann, Brice'
'Oda, Reiko'
'Jonusauskas, Gediminas'
'McClenaghan, Nathan D.'

_publ_section_title
;
 Dynamics of ion-regulated photoinduced electron transfer in BODIPY-BAPTA
 conjugates
;
_journal_issue 11
_journal_name_full 'Photochemical &amp; Photobiological Sciences'
_journal_page_first 1666
_journal_paper_doi 10.1039/c2pp25130b
_journal_volume 11
_journal_year 2012
_chemical_formula_sum 'C50 H59 B F2 N4 O10'
_chemical_formula_weight 924.82
_chemical_name_systematic
;
?
;
_space_group_IT_number 15
_symmetry_space_group_name_Hall '-C 2yc'
_symmetry_space_group_name_H-M 'C 1 2/c 1'
_atom_sites_solution_hydrogens geom
_atom_sites_solution_primary direct
_atom_sites_solution_secondary difmap
_audit_creation_method SHELXL-97
_cell_angle_alpha 90.00
_cell_angle_beta 101.67(3)
_cell_angle_gamma 90.00
_cell_formula_units_Z 8
_cell_length_a 31.941(6)
_cell_length_b 13.922(3)
_cell_length_c 23.065(5)
_cell_measurement_temperature 293(2)
_cell_volume 10045(4)
_computing_structure_refinement 'SHELXL-97 (Sheldrick, 1997)'
_diffrn_ambient_temperature 293(2)
_diffrn_measured_fraction_theta_full 0.977
_diffrn_measured_fraction_theta_max 0.977
_diffrn_radiation_monochromator graphite
_diffrn_radiation_source 'fine-focus sealed tube'
_diffrn_radiation_type CuK\a
_diffrn_radiation_wavelength 1.54178
_diffrn_reflns_av_R_equivalents 0.0365
_diffrn_reflns_av_sigmaI/netI 0.0354
_diffrn_reflns_limit_h_max 35
_diffrn_reflns_limit_h_min -35
_diffrn_reflns_limit_k_max 15
_diffrn_reflns_limit_k_min -15
_diffrn_reflns_limit_l_max 25
_diffrn_reflns_limit_l_min -24
_diffrn_reflns_number 28521
_diffrn_reflns_theta_full 58.93
_diffrn_reflns_theta_max 58.93
_diffrn_reflns_theta_min 6.58
_exptl_absorpt_coefficient_mu 0.741
_exptl_crystal_density_diffrn 1.223
_exptl_crystal_density_method 'not measured'
_exptl_crystal_F_000 3920
_refine_diff_density_max 1.275
_refine_diff_density_min -0.617
_refine_diff_density_rms 0.119
_refine_ls_extinction_coef 0.00000(11)
_refine_ls_extinction_expression Fc^*^=kFc[1+0.001xFc^2^\l^3^/sin(2\q)]^-1/4^
_refine_ls_extinction_method SHELXL
_refine_ls_goodness_of_fit_ref 1.821
_refine_ls_hydrogen_treatment mixed
_refine_ls_matrix_type full
_refine_ls_number_parameters 605
_refine_ls_number_reflns 7048
_refine_ls_number_restraints 5
_refine_ls_restrained_S_all 1.825
_refine_ls_R_factor_all 0.1743
_refine_ls_R_factor_gt 0.1475
_refine_ls_shift/su_max 3.138
_refine_ls_shift/su_mean 0.008
_refine_ls_structure_factor_coef Fsqd
_refine_ls_weighting_details 'calc w=1/[\s^2^(Fo^2^)+(0.2000P)^2^+0.0000P] where P=(Fo^2^+2Fc^2^)/3'
_refine_ls_weighting_scheme calc
_refine_ls_wR_factor_gt 0.4223
_refine_ls_wR_factor_ref 0.4489
_reflns_number_gt 4846
_reflns_number_total 7048
_reflns_threshold_expression >2sigma(I)
_cod_data_source_file c2pp25130b.txt
_cod_data_source_block shelxl
_cod_original_cell_volume 10044(3)
_cod_database_code 1515331

loop_
_symmetry_equiv_pos_as_xyz
'x, y, z'
'-x, y, -z+1/2'
'x+1/2, y+1/2, z'
'-x+1/2, y+1/2, -z+1/2'
'-x, -y, -z'
'x, -y, z-1/2'
'-x+1/2, -y+1/2, -z'
'x+1/2, -y+1/2, z-1/2'

loop_
_atom_site_label
_atom_site_type_symbol
_atom_site_fract_x
_atom_site_fract_y
_atom_site_fract_z
_atom_site_U_iso_or_equiv
_atom_site_adp_type
_atom_site_occupancy
_atom_site_symmetry_multiplicity
_atom_site_calc_flag
_atom_site_refinement_flags
O20 O 0.00080(15) 0.2433(3) 0.0420(2) 0.0928(15) Uani 1 1 d .
O21 O 0.03695(15) 0.4294(3) 0.0527(2) 0.0920(15) Uani 1 1 d .
O6 O -0.03901(16) 0.4735(3) 0.13356(19) 0.0870(13) Uani 1 1 d .
O7 O -0.01675(15) 0.3319(3) 0.1753(2) 0.0960(15) Uani 1 1 d .
C005 C -0.0293(2) 0.1719(4) 0.0434(3) 0.0790(18) Uani 1 1 d .
N3 N 0.04701(19) 0.5362(3) 0.1535(2) 0.0837(16) Uani 1 1 d .
N4 N 0.03195(18) 0.0767(3) 0.0932(2) 0.0818(16) Uani 1 1 d .
O10 O 0.04762(19) -0.1715(4) 0.1312(2) 0.1116(18) Uani 1 1 d .
C009 C -0.0832(2) 0.0166(4) 0.0421(3) 0.0758(17) Uani 1 1 d .
H009 H -0.1011 -0.0364 0.0410 0.091 Uiso 1 1 calc R
O9 O 0.10881(18) 0.2605(3) 0.1541(2) 0.1163(19) Uani 1 1 d .
C011 C -0.0407(2) 0.0082(4) 0.0681(3) 0.0759(18) Uani 1 1 d .
H011 H -0.0306 -0.0502 0.0849 0.091 Uiso 1 1 calc R
C012 C 0.1301(2) 0.5748(4) 0.0330(3) 0.0799(19) Uani 1 1 d .
O4 O 0.10468(18) 0.5488(4) 0.2646(2) 0.1012(17) Uani 1 1 d .
C014 C -0.0112(2) 0.3175(4) -0.0010(3) 0.091(2) Uani 1 1 d .
H01A H -0.0335 0.3574 0.0093 0.109 Uiso 1 1 calc R
H01B H -0.0217 0.2901 -0.0399 0.109 Uiso 1 1 calc R
C015 C -0.0998(2) 0.1027(4) 0.0173(3) 0.0716(16) Uani 1 1 d .
C016 C 0.0526(2) -0.0150(4) 0.0897(3) 0.0815(19) Uani 1 1 d .
H01C H 0.0825 -0.0028 0.0898 0.098 Uiso 1 1 calc R
H01D H 0.0403 -0.0435 0.0517 0.098 Uiso 1 1 calc R
C017 C 0.2116(3) 0.6216(5) -0.0928(3) 0.092(2) Uani 1 1 d .
C018 C 0.1353(2) 0.6287(5) 0.0832(3) 0.086(2) Uani 1 1 d .
H018 H 0.1570 0.6743 0.0908 0.103 Uiso 1 1 calc R
C019 C 0.1587(2) 0.5890(4) -0.0109(3) 0.0814(19) Uani 1 1 d .
C020 C 0.0768(2) 0.5478(4) 0.1146(3) 0.084(2) Uani 1 1 d .
C021 C -0.0105(2) 0.4206(5) 0.1568(3) 0.0804(19) Uani 1 1 d .
O5 O 0.0678(2) 0.6712(3) 0.2901(2) 0.130(2) Uani 1 1 d .
C023 C -0.0715(2) 0.1811(4) 0.0196(3) 0.0799(18) Uani 1 1 d .
H023 H -0.0820 0.2403 0.0044 0.096 Uiso 1 1 calc R
C024 C 0.0712(2) 0.4928(4) 0.0615(3) 0.0804(19) Uani 1 1 d .
C025 C -0.0121(2) 0.0855(4) 0.0700(3) 0.0774(18) Uani 1 1 d .
C026 C 0.0973(2) 0.5051(4) 0.0220(3) 0.085(2) Uani 1 1 d .
H026 H 0.0936 0.4678 -0.0121 0.102 Uiso 1 1 calc R
C027 C 0.2441(2) 0.7281(6) -0.1577(3) 0.083(2) Uani 1 1 d .
C028 C 0.1079(2) 0.6159(4) 0.1235(3) 0.0781(18) Uani 1 1 d .
H028 H 0.1113 0.6548 0.1569 0.094 Uiso 1 1 calc R
C029 C 0.2275(3) 0.6402(5) -0.0328(3) 0.091(2) Uani 1 1 d .
H029 H 0.2552 0.6625 -0.0197 0.109 Uiso 1 1 calc R
C030 C 0.2237(2) 0.8175(5) -0.1512(3) 0.0836(19) Uani 1 1 d .
C031 C 0.0283(3) 0.3752(5) -0.0007(3) 0.098(2) Uani 1 1 d .
H03A H 0.0521 0.3331 -0.0027 0.117 Uiso 1 1 calc R
H03B H 0.0240 0.4179 -0.0346 0.117 Uiso 1 1 calc R
C032 C 0.0438(2) 0.6105(5) 0.1939(3) 0.087(2) Uani 1 1 d .
H03C H 0.0151 0.6102 0.2016 0.105 Uiso 1 1 calc R
H03D H 0.0479 0.6714 0.1754 0.105 Uiso 1 1 calc R
C033 C 0.0363(2) 0.4409(4) 0.1709(3) 0.086(2) Uani 1 1 d .
H03E H 0.0467 0.4334 0.2131 0.103 Uiso 1 1 calc R
H03F H 0.0508 0.3939 0.1509 0.103 Uiso 1 1 calc R
C034 C 0.2410(2) 0.6401(6) -0.1347(3) 0.092(2) Uani 1 1 d .
C035 C 0.0504(2) -0.0884(5) 0.1368(3) 0.0829(19) Uani 1 1 d .
O8 O 0.10098(18) 0.1865(4) 0.0662(3) 0.1078(17) Uani 1 1 d .
C037 C -0.1453(2) 0.1117(5) -0.0141(3) 0.0862(19) Uani 1 1 d .
H03G H -0.1505 0.1760 -0.0289 0.129 Uiso 1 1 calc R
H03H H -0.1637 0.0978 0.0129 0.129 Uiso 1 1 calc R
H03I H -0.1508 0.0672 -0.0465 0.129 Uiso 1 1 calc R
C038 C 0.2000(2) 0.6241(5) 0.0077(3) 0.088(2) Uani 1 1 d .
H038 H 0.2099 0.6374 0.0477 0.106 Uiso 1 1 calc R
C039 C 0.1894(2) 0.8344(5) -0.1173(3) 0.0876(19) Uani 1 1 d .
H03J H 0.1805 0.9003 -0.1214 0.131 Uiso 1 1 calc R
H03K H 0.2001 0.8202 -0.0762 0.131 Uiso 1 1 calc R
H03L H 0.1655 0.7935 -0.1323 0.131 Uiso 1 1 calc R
C040 C 0.0534(2) 0.1483(5) 0.1333(3) 0.088(2) Uani 1 1 d .
H04A H 0.0643 0.1184 0.1714 0.106 Uiso 1 1 calc R
H04B H 0.0327 0.1967 0.1391 0.106 Uiso 1 1 calc R
C041 C 0.1450(3) 0.5699(5) -0.0712(3) 0.095(2) Uani 1 1 d .
H041 H 0.1177 0.5454 -0.0850 0.114 Uiso 1 1 calc R
O11 O 0.0535(3) -0.0482(4) 0.1891(3) 0.169(4) Uani 1 1 d .
N2 N 0.2735(2) 0.7500(8) -0.1956(3) 0.110(2) Uani 1 1 d .
C044 C 0.1715(3) 0.5869(5) -0.1105(3) 0.091(2) Uani 1 1 d .
H044 H 0.1614 0.5742 -0.1505 0.109 Uiso 1 1 calc R
C046 C 0.0752(3) 0.6046(6) 0.2525(3) 0.096(2) Uani 1 1 d .
C047 C 0.0901(3) 0.1975(5) 0.1123(4) 0.100(3) Uani 1 1 d .
C048 C -0.0623(2) 0.3018(5) 0.1685(3) 0.087(2) Uani 1 1 d .
H04C H -0.0760 0.2989 0.1270 0.104 Uiso 1 1 calc R
H04D H -0.0778 0.3468 0.1884 0.104 Uiso 1 1 calc R
C049 C -0.0612(3) 0.2043(6) 0.1964(4) 0.113(3) Uani 1 1 d .
H04E H -0.0899 0.1814 0.1936 0.170 Uiso 1 1 calc R
H04F H -0.0472 0.2084 0.2373 0.170 Uiso 1 1 calc R
H04G H -0.0458 0.1608 0.1761 0.170 Uiso 1 1 calc R
N10 N 0.2961(3) 0.5905(13) -0.1914(6) 0.235(10) Uani 1 1 d D
C051 C 0.1445(3) 0.3140(6) 0.1436(5) 0.133(3) Uani 1 1 d .
H05A H 0.1355 0.3646 0.1150 0.159 Uiso 1 1 calc R
H05B H 0.1648 0.2727 0.1295 0.159 Uiso 1 1 calc R
C052 C 0.2419(3) 0.8849(7) -0.1832(3) 0.110(3) Uani 1 1 d .
H052 H 0.2347 0.9496 -0.1861 0.132 Uiso 1 1 calc R
C055 C 0.0544(8) -0.1183(6) 0.2342(5) 0.297(13) Uani 1 1 d .
H05C H 0.0800 -0.1574 0.2393 0.357 Uiso 1 1 calc R
H05D H 0.0295 -0.1598 0.2255 0.357 Uiso 1 1 calc R
C056 C 0.3075(3) 0.4510(7) -0.1694(4) 0.115(3) Uani 1 1 d .
H056 H 0.3185 0.3892 -0.1698 0.138 Uiso 1 1 calc R
C057 C 0.2711(3) 0.8447(12) -0.2093(4) 0.125(3) Uani 1 1 d .
C059 C 0.3203(5) 0.5171(14) -0.2003(6) 0.303(17) Uani 1 1 d D
C060 C 0.0933(5) 0.6741(6) 0.3483(5) 0.173(6) Uani 1 1 d .
H06A H 0.1221 0.6935 0.3461 0.208 Uiso 1 1 calc R
H06B H 0.0948 0.6102 0.3653 0.208 Uiso 1 1 calc R
C061 C 0.2774(6) 0.4709(13) -0.1352(5) 0.39(3) Uani 1 1 d D
C062 C 0.2684(5) 0.5676(7) -0.1535(5) 0.145(5) Uani 1 1 d D
C063 C 0.2978(3) 0.8856(12) -0.2497(5) 0.190(6) Uani 1 1 d .
H06C H 0.3155 0.8360 -0.2608 0.285 Uiso 1 1 calc R
H06D H 0.3155 0.9361 -0.2296 0.285 Uiso 1 1 calc R
H06E H 0.2795 0.9109 -0.2845 0.285 Uiso 1 1 calc R
C064 C 0.0540(13) -0.0562(8) 0.2897(7) 0.48(3) Uani 1 1 d .
H06F H 0.0470 -0.0957 0.3205 0.721 Uiso 1 1 calc R
H06G H 0.0331 -0.0061 0.2799 0.721 Uiso 1 1 calc R
H06H H 0.0817 -0.0282 0.3031 0.721 Uiso 1 1 calc R
F1 F 0.28698(19) 0.6605(6) -0.2787(3) 0.206(4) Uani 1 1 d .
F2 F 0.34336(17) 0.6991(8) -0.2067(4) 0.277(6) Uani 1 1 d .
C104 C 0.1645(4) 0.3571(10) 0.2068(6) 0.190(6) Uani 1 1 d .
H10A H 0.1891 0.3953 0.2040 0.284 Uiso 1 1 calc R
H10B H 0.1730 0.3057 0.2344 0.284 Uiso 1 1 calc R
H10C H 0.1437 0.3966 0.2201 0.284 Uiso 1 1 calc R
B1 B 0.2982(6) 0.6879(14) -0.2225(8) 0.166(7) Uani 1 1 d D
C103 C 0.0759(7) 0.7420(10) 0.3877(5) 0.239(9) Uani 1 1 d .
H10D H 0.0943 0.7422 0.4263 0.359 Uiso 1 1 calc R
H10E H 0.0478 0.7220 0.3910 0.359 Uiso 1 1 calc R
H10F H 0.0747 0.8055 0.3713 0.359 Uiso 1 1 calc R
C101 C 0.3527(5) 0.498(2) -0.2349(9) 0.338(16) Uani 1 1 d D
H10G H 0.3579 0.5556 -0.2554 0.507 Uiso 1 1 calc R
H10H H 0.3429 0.4483 -0.2632 0.507 Uiso 1 1 calc R
H10I H 0.3787 0.4782 -0.2091 0.507 Uiso 1 1 calc R
C105 C 0.2536(6) 0.4327(10) -0.0972(8) 0.265(12) Uani 1 1 d .
H10G H 0.2623 0.3676 -0.0879 0.398 Uiso 1 1 calc R
H10H H 0.2238 0.4341 -0.1158 0.398 Uiso 1 1 calc R
H10I H 0.2580 0.4700 -0.0614 0.398 Uiso 1 1 calc R

loop_
_atom_site_aniso_label
_atom_site_aniso_U_11
_atom_site_aniso_U_22
_atom_site_aniso_U_33
_atom_site_aniso_U_23
_atom_site_aniso_U_13
_atom_site_aniso_U_12
O20 0.100(3) 0.053(2) 0.103(3) 0.025(2) -0.034(2) -0.024(2)
O21 0.110(4) 0.058(2) 0.091(3) 0.016(2) -0.021(3) -0.035(2)
O6 0.096(3) 0.070(3) 0.085(3) 0.008(2) -0.005(3) -0.017(3)
O7 0.101(4) 0.072(3) 0.101(3) 0.026(2) -0.013(3) -0.035(2)
C005 0.083(5) 0.055(4) 0.084(4) 0.014(3) -0.019(3) -0.021(3)
N3 0.105(4) 0.052(3) 0.083(3) 0.022(3) -0.007(3) -0.021(3)
N4 0.083(4) 0.051(3) 0.094(3) 0.015(2) -0.024(3) -0.012(3)
O10 0.149(5) 0.064(3) 0.108(4) 0.026(3) -0.006(3) -0.018(3)
C009 0.077(5) 0.066(4) 0.078(4) 0.006(3) 0.002(3) -0.017(3)
O9 0.111(4) 0.077(3) 0.136(4) 0.009(3) -0.034(3) -0.028(3)
C011 0.092(5) 0.055(3) 0.077(4) 0.014(3) 0.009(4) -0.009(3)
C012 0.094(5) 0.058(4) 0.074(4) 0.016(3) -0.015(4) -0.017(3)
O4 0.092(4) 0.122(4) 0.079(3) 0.030(3) -0.009(3) -0.032(3)
C014 0.107(5) 0.057(4) 0.090(4) 0.026(3) -0.026(4) -0.023(3)
C015 0.073(4) 0.063(4) 0.072(4) 0.006(3) -0.001(3) -0.014(3)
C016 0.089(5) 0.072(4) 0.078(4) 0.024(3) 0.004(3) -0.010(3)
C017 0.116(6) 0.070(4) 0.075(4) 0.000(3) -0.017(4) 0.004(4)
C018 0.107(5) 0.069(4) 0.064(4) 0.019(3) -0.021(4) -0.030(4)
C019 0.100(5) 0.053(3) 0.077(4) 0.009(3) -0.015(4) -0.015(3)
C020 0.104(5) 0.057(4) 0.074(4) 0.019(3) -0.021(4) -0.025(4)
C021 0.092(5) 0.064(4) 0.075(4) 0.019(3) -0.007(4) -0.011(4)
O5 0.223(7) 0.066(3) 0.072(3) 0.006(2) -0.038(3) -0.018(3)
C023 0.090(5) 0.059(4) 0.079(4) 0.003(3) -0.009(4) -0.001(3)
C024 0.094(5) 0.055(3) 0.077(4) 0.017(3) -0.022(4) -0.018(3)
C025 0.090(5) 0.053(3) 0.077(4) 0.015(3) -0.012(3) -0.014(3)
C026 0.105(5) 0.054(4) 0.080(4) 0.015(3) -0.018(4) -0.018(3)
C027 0.064(4) 0.115(6) 0.066(4) -0.024(4) 0.005(3) 0.013(4)
C028 0.099(5) 0.063(4) 0.060(3) 0.014(3) -0.011(3) -0.020(3)
C029 0.106(5) 0.088(5) 0.067(4) 0.006(3) -0.009(4) -0.013(4)
C030 0.081(5) 0.096(5) 0.070(4) 0.003(3) 0.005(3) -0.010(4)
C031 0.135(7) 0.066(4) 0.072(4) 0.011(3) -0.028(4) -0.036(4)
C032 0.110(6) 0.071(4) 0.072(4) 0.014(3) -0.003(4) -0.023(4)
C033 0.094(5) 0.065(4) 0.084(4) 0.029(3) -0.014(4) -0.023(3)
C034 0.091(5) 0.095(6) 0.076(4) -0.018(4) -0.019(4) 0.015(4)
C035 0.085(5) 0.062(4) 0.099(5) 0.027(4) 0.011(4) 0.002(3)
O8 0.104(4) 0.089(4) 0.115(4) 0.020(3) -0.013(3) -0.026(3)
C037 0.081(5) 0.086(5) 0.092(4) -0.003(4) 0.018(4) -0.008(4)
C038 0.102(5) 0.075(4) 0.071(4) 0.004(3) -0.022(4) -0.015(4)
C039 0.087(5) 0.093(5) 0.084(4) 0.002(4) 0.020(4) 0.002(4)
C040 0.096(5) 0.067(4) 0.084(4) 0.024(3) -0.022(4) -0.016(4)
C041 0.114(6) 0.069(4) 0.081(5) 0.018(3) -0.027(4) -0.015(4)
O11 0.361(11) 0.069(3) 0.115(4) 0.026(3) 0.139(6) 0.042(5)
N2 0.062(4) 0.191(8) 0.073(4) -0.036(5) 0.006(3) -0.003(5)
C044 0.111(6) 0.082(4) 0.067(4) 0.005(3) -0.015(4) -0.020(4)
C046 0.121(7) 0.078(5) 0.076(5) 0.029(4) -0.011(5) -0.039(5)
C047 0.104(6) 0.070(4) 0.102(6) 0.017(4) -0.035(5) -0.015(4)
C048 0.091(5) 0.076(4) 0.084(4) 0.009(3) -0.002(4) -0.029(4)
C049 0.122(7) 0.098(5) 0.109(5) 0.027(4) -0.002(5) -0.033(5)
N10 0.092(7) 0.41(2) 0.176(11) -0.216(14) -0.044(7) 0.134(10)
C051 0.114(7) 0.081(5) 0.172(9) 0.016(5) -0.043(6) -0.037(5)
C052 0.100(6) 0.144(7) 0.084(5) 0.034(5) 0.017(5) -0.018(5)
C055 0.75(4) 0.071(6) 0.137(9) 0.030(6) 0.245(17) 0.067(12)
C056 0.108(7) 0.138(7) 0.101(6) -0.030(5) 0.024(5) 0.022(6)
C057 0.076(6) 0.222(12) 0.078(5) 0.002(7) 0.015(4) -0.002(7)
C059 0.199(18) 0.60(5) 0.100(9) 0.039(17) 0.012(10) -0.22(3)
C060 0.278(15) 0.071(5) 0.118(7) 0.008(5) -0.083(8) -0.033(7)
C061 0.28(3) 0.79(7) 0.062(7) 0.089(18) -0.045(10) -0.30(4)
C062 0.191(12) 0.109(7) 0.095(7) -0.035(5) -0.067(8) 0.052(8)
C063 0.086(7) 0.357(19) 0.131(8) 0.036(10) 0.030(6) -0.072(9)
C064 1.26(10) 0.101(8) 0.189(13) 0.021(8) 0.40(3) 0.04(2)
F1 0.149(5) 0.343(10) 0.141(5) -0.150(6) 0.066(4) -0.089(5)
F2 0.062(4) 0.430(13) 0.336(10) -0.291(10) 0.031(5) -0.023(5)
C104 0.148(10) 0.203(12) 0.189(11) -0.016(10) -0.035(8) -0.095(9)
B1 0.136(14) 0.184(15) 0.168(15) -0.055(13) 0.007(10) 0.045(11)
C103 0.41(3) 0.165(12) 0.103(8) -0.024(8) -0.052(11) -0.005(14)
C101 0.187(15) 0.53(4) 0.28(2) -0.25(2) -0.005(14) 0.159(19)
C105 0.32(2) 0.157(11) 0.235(15) -0.131(12) -0.137(15) 0.149(13)

loop_
_atom_type_symbol
_atom_type_description
_atom_type_scat_dispersion_real
_atom_type_scat_dispersion_imag
_atom_type_scat_source
C C 0.0181 0.0091 'International Tables Vol C Tables 4.2.6.8 and 6.1.1.4'
H H 0.0000 0.0000 'International Tables Vol C Tables 4.2.6.8 and 6.1.1.4'
B B 0.0090 0.0039 'International Tables Vol C Tables 4.2.6.8 and 6.1.1.4'
N N 0.0311 0.0180 'International Tables Vol C Tables 4.2.6.8 and 6.1.1.4'
O O 0.0492 0.0322 'International Tables Vol C Tables 4.2.6.8 and 6.1.1.4'
F F 0.0727 0.0534 'International Tables Vol C Tables 4.2.6.8 and 6.1.1.4'

loop_
_geom_angle_atom_site_label_1
_geom_angle_atom_site_label_2
_geom_angle_atom_site_label_3
_geom_angle
C005 O20 C014 116.4(5)
C024 O21 C031 118.3(5)
C021 O7 C048 115.5(5)
C023 C005 O20 124.0(5)
C023 C005 C025 121.6(6)
O20 C005 C025 114.3(6)
C032 N3 C020 118.3(5)
C032 N3 C033 115.9(5)
C020 N3 C033 119.8(6)
C025 N4 C016 119.2(5)
C025 N4 C040 119.6(6)
C016 N4 C040 119.1(5)
C011 C009 C015 121.1(6)
C047 O9 C051 118.2(8)
C009 C011 C025 121.7(6)
C018 C012 C026 119.4(7)
C018 C012 C019 120.8(6)
C026 C012 C019 119.7(6)
O20 C014 C031 106.1(5)
C009 C015 C023 117.6(6)
C009 C015 C037 121.8(5)
C023 C015 C037 120.5(6)
N4 C016 C035 118.0(6)
C044 C017 C029 119.7(8)
C044 C017 C034 123.0(6)
C029 C017 C034 117.3(7)
C012 C018 C028 120.4(6)
C038 C019 C041 117.6(7)
C038 C019 C012 120.2(6)
C041 C019 C012 122.2(7)
C028 C020 C024 117.6(7)
C028 C020 N3 122.6(6)
C024 C020 N3 119.5(6)
O6 C021 O7 124.0(7)
O6 C021 C033 127.8(6)
O7 C021 C033 108.3(6)
C046 O5 C060 119.7(8)
C005 C023 C015 121.3(6)
C026 C024 O21 123.6(6)
C026 C024 C020 121.4(6)
O21 C024 C020 115.1(6)
C011 C025 N4 122.5(5)
C011 C025 C005 116.6(6)
N4 C025 C005 120.8(5)
C024 C026 C012 119.8(7)
C034 C027 C030 132.9(6)
C034 C027 N2 122.7(8)
C030 C027 N2 104.4(8)
C020 C028 C018 121.4(6)
C017 C029 C038 118.2(7)
C052 C030 C027 106.4(7)
C052 C030 C039 127.2(7)
C027 C030 C039 126.4(6)
O21 C031 C014 107.9(6)
N3 C032 C046 115.3(7)
N3 C033 C021 113.4(6)
C027 C034 C062 114.6(9)
C027 C034 C017 121.0(6)
C062 C034 C017 124.3(9)
O10 C035 O11 121.0(6)
O10 C035 C016 127.4(7)
O11 C035 C016 111.6(6)
C019 C038 C029 121.6(6)
N4 C040 C047 113.9(6)
C044 C041 C019 120.7(7)
C035 O11 C055 111.5(6)
C057 N2 B1 120.6(11)
C057 N2 C027 109.5(7)
B1 N2 C027 129.5(12)
C017 C044 C041 122.2(7)
O4 C046 O5 122.2(7)
O4 C046 C032 125.8(8)
O5 C046 C032 112.0(8)
O8 C047 O9 123.6(8)
O8 C047 C040 127.5(7)
O9 C047 C040 108.8(8)
O7 C048 C049 105.8(6)
C059 N10 C062 112.6(17)
C059 N10 B1 121.6(16)
C062 N10 B1 125.7(9)
C059 N10 C056 38.3(8)
C062 N10 C056 74.3(11)
B1 N10 C056 159.8(11)
O9 C051 C104 103.4(8)
C057 C052 C030 111.3(10)
O11 C055 C064 102.7(7)
C061 C056 C059 120.5(13)
C061 C056 N10 80.8(8)
C059 C056 N10 39.8(10)
C052 C057 N2 108.5(9)
C052 C057 C063 131.3(14)
N2 C057 C063 120.2(11)
N10 C059 C056 101.9(15)
N10 C059 C101 136.9(19)
C056 C059 C101 121(2)
O5 C060 C103 112.4(10)
C105 C061 C056 145.0(17)
C105 C061 C062 116.7(19)
C056 C061 C062 98.1(11)
N10 C062 C061 106.6(15)
N10 C062 C034 121.4(11)
C061 C062 C034 131.6(17)
F1 B1 F2 109.9(12)
F1 B1 N2 123.1(15)
F2 B1 N2 116.9(13)
F1 B1 N10 99.9(13)
F2 B1 N10 96.6(14)
N2 B1 N10 104.8(12)

loop_
_geom_bond_atom_site_label_1
_geom_bond_atom_site_label_2
_geom_bond_distance
O20 C005 1.387(7)
O20 C014 1.430(7)
O21 C024 1.389(8)
O21 C031 1.422(8)
O6 C021 1.208(8)
O7 C021 1.334(7)
O7 C048 1.490(8)
C005 C023 1.355(9)
C005 C025 1.409(8)
N3 C032 1.410(8)
N3 C020 1.442(9)
N3 C033 1.448(7)
N4 C025 1.407(8)
N4 C016 1.446(8)
N4 C040 1.437(8)
O10 C035 1.166(7)
C009 C011 1.373(9)
C009 C015 1.388(9)
O9 C047 1.350(9)
O9 C051 1.422(10)
C011 C025 1.407(8)
C012 C018 1.360(9)
C012 C026 1.411(9)
C012 C019 1.511(10)
O4 C046 1.210(10)
C014 C031 1.493(10)
C015 C023 1.413(8)
C015 C037 1.489(9)
C016 C035 1.504(8)
C017 C044 1.354(10)
C017 C029 1.398(10)
C017 C034 1.500(11)
C018 C028 1.411(9)
C019 C038 1.389(9)
C019 C041 1.397(10)
C020 C028 1.360(8)
C020 C024 1.426(9)
C021 C033 1.491(10)
O5 C046 1.322(10)
O5 C060 1.421(10)
C024 C026 1.364(10)
C027 C034 1.347(11)
C027 C030 1.427(10)
C027 N2 1.439(9)
C029 C038 1.424(10)
C030 C052 1.392(10)
C030 C039 1.487(9)
C032 C046 1.512(10)
C034 C062 1.458(15)
C035 O11 1.315(9)
O8 C047 1.192(9)
C040 C047 1.521(11)
C041 C044 1.379(11)
O11 C055 1.423(9)
N2 C057 1.354(13)
N2 B1 1.397(18)
C048 C049 1.499(9)
N10 C059 1.323(18)
N10 C062 1.40(2)
N10 B1 1.543(16)
N10 C056 2.02(2)
C051 C104 1.585(15)
C052 C057 1.329(13)
C055 C064 1.546(14)
C056 C061 1.39(2)
C056 C059 1.281(16)
C057 C063 1.497(13)
C059 C101 1.452(15)
C060 C103 1.495(17)
C061 C105 1.38(3)
C061 C062 1.424(14)
F1 B1 1.328(18)
F2 B1 1.423(19)

loop_
_geom_torsion_atom_site_label_1
_geom_torsion_atom_site_label_2
_geom_torsion_atom_site_label_3
_geom_torsion_atom_site_label_4
_geom_torsion
C014 O20 C005 C023 -18.6(10)
C014 O20 C005 C025 158.8(6)
C015 C009 C011 C025 -1.1(10)
C005 O20 C014 C031 -171.0(6)
C011 C009 C015 C023 0.3(9)
C011 C009 C015 C037 176.6(6)
C025 N4 C016 C035 -83.7(8)
C040 N4 C016 C035 79.7(8)
C026 C012 C018 C028 -0.6(10)
C019 C012 C018 C028 179.1(6)
C018 C012 C019 C038 27.1(9)
C026 C012 C019 C038 -153.2(6)
C018 C012 C019 C041 -151.4(6)
C026 C012 C019 C041 28.3(9)
C032 N3 C020 C028 14.5(9)
C033 N3 C020 C028 -137.3(6)
C032 N3 C020 C024 -159.2(6)
C033 N3 C020 C024 49.1(8)
C048 O7 C021 O6 -3.1(9)
C048 O7 C021 C033 176.0(5)
O20 C005 C023 C015 173.6(6)
C025 C005 C023 C015 -3.6(10)
C009 C015 C023 C005 2.1(9)
C037 C015 C023 C005 -174.3(6)
C031 O21 C024 C026 -0.7(9)
C031 O21 C024 C020 177.2(5)
C028 C020 C024 C026 2.6(9)
N3 C020 C024 C026 176.6(6)
C028 C020 C024 O21 -175.4(5)
N3 C020 C024 O21 -1.4(8)
C009 C011 C025 N4 -176.0(6)
C009 C011 C025 C005 -0.4(10)
C016 N4 C025 C011 29.6(9)
C040 N4 C025 C011 -133.7(6)
C016 N4 C025 C005 -145.8(6)
C040 N4 C025 C005 50.8(9)
C023 C005 C025 C011 2.7(10)
O20 C005 C025 C011 -174.8(6)
C023 C005 C025 N4 178.5(6)
O20 C005 C025 N4 0.9(9)
O21 C024 C026 C012 176.6(5)
C020 C024 C026 C012 -1.2(10)
C018 C012 C026 C024 0.2(9)
C019 C012 C026 C024 -179.5(6)
C024 C020 C028 C018 -3.0(9)
N3 C020 C028 C018 -176.8(6)
C012 C018 C028 C020 2.1(10)
C044 C017 C029 C038 -1.6(10)
C034 C017 C029 C038 179.3(6)
C034 C027 C030 C052 176.4(8)
N2 C027 C030 C052 -1.2(7)
C034 C027 C030 C039 -4.1(12)
N2 C027 C030 C039 178.3(6)
C024 O21 C031 C014 -176.8(5)
O20 C014 C031 O21 -72.2(7)
C020 N3 C032 C046 -87.0(7)
C033 N3 C032 C046 65.9(8)
C032 N3 C033 C021 83.5(7)
C020 N3 C033 C021 -124.1(6)
O6 C021 C033 N3 -0.1(10)
O7 C021 C033 N3 -179.2(6)
C030 C027 C034 C062 -179.9(7)
N2 C027 C034 C062 -2.6(10)
C030 C027 C034 C017 -0.5(12)
N2 C027 C034 C017 176.7(6)
C044 C017 C034 C027 95.2(9)
C029 C017 C034 C027 -85.8(8)
C044 C017 C034 C062 -85.5(9)
C029 C017 C034 C062 93.5(9)
N4 C016 C035 O10 144.6(8)
N4 C016 C035 O11 -37.7(9)
C041 C019 C038 C029 -0.1(10)
C012 C019 C038 C029 -178.7(6)
C017 C029 C038 C019 1.3(10)
C025 N4 C040 C047 -121.6(6)
C016 N4 C040 C047 74.9(7)
C038 C019 C041 C044 -0.9(10)
C012 C019 C041 C044 177.6(6)
O10 C035 O11 C055 1.8(15)
C016 C035 O11 C055 -176.0(12)
C034 C027 N2 C057 -176.7(7)
C030 C027 N2 C057 1.1(8)
C034 C027 N2 B1 10.6(14)
C030 C027 N2 B1 -171.5(12)
C029 C017 C044 C041 0.6(11)
C034 C017 C044 C041 179.7(7)
C019 C041 C044 C017 0.7(11)
C060 O5 C046 O4 -4.5(12)
C060 O5 C046 C032 177.7(8)
N3 C032 C046 O4 8.1(10)
N3 C032 C046 O5 -174.2(6)
C051 O9 C047 O8 -2.6(11)
C051 O9 C047 C040 179.4(6)
N4 C040 C047 O8 4.3(11)
N4 C040 C047 O9 -177.8(6)
C021 O7 C048 C049 -175.6(6)
C047 O9 C051 C104 -165.7(8)
C027 C030 C052 C057 0.9(9)
C039 C030 C052 C057 -178.6(7)
C035 O11 C055 C064 -175.1(17)
C059 N10 C056 C061 176.6(14)
C062 N10 C056 C061 -2.7(8)
B1 N10 C056 C061 -176(3)
C062 N10 C056 C059 -179.3(13)
B1 N10 C056 C059 7(3)
C030 C052 C057 N2 -0.1(10)
C030 C052 C057 C063 177.3(9)
B1 N2 C057 C052 172.7(10)
C027 N2 C057 C052 -0.7(10)
B1 N2 C057 C063 -5.0(15)
C027 N2 C057 C063 -178.4(7)
C062 N10 C059 C056 0.7(14)
B1 N10 C059 C056 -177.1(11)
C062 N10 C059 C101 178.1(16)
B1 N10 C059 C101 0(3)
C056 N10 C059 C101 177(3)
C061 C056 C059 N10 -3.9(16)
C061 C056 C059 C101 178.2(13)
N10 C056 C059 C101 -178(2)
C046 O5 C060 C103 -170.0(9)
C059 C056 C061 C105 179(2)
N10 C056 C061 C105 176(2)
C059 C056 C061 C062 5.1(15)
N10 C056 C061 C062 2.6(8)
C059 N10 C062 C061 2.2(13)
B1 N10 C062 C061 180.0(13)
C056 N10 C062 C061 2.7(8)
C059 N10 C062 C034 175.8(9)
B1 N10 C062 C034 -6.5(16)
C056 N10 C062 C034 176.3(8)
C105 C061 C062 N10 -179.9(11)
C056 C061 C062 N10 -3.9(12)
C105 C061 C062 C034 7(2)
C056 C061 C062 C034 -176.5(9)
C027 C034 C062 N10 1.3(11)
C017 C034 C062 N10 -178.0(7)
C027 C034 C062 C061 173.0(12)
C017 C034 C062 C061 -6.3(16)
C057 N2 B1 F1 -72.6(19)
C027 N2 B1 F1 99.3(18)
C057 N2 B1 F2 69.3(19)
C027 N2 B1 F2 -118.8(14)
C057 N2 B1 N10 174.8(9)
C027 N2 B1 N10 -13.3(18)
C059 N10 B1 F1 60.5(17)
C062 N10 B1 F1 -117.0(12)
C056 N10 B1 F1 55(3)
C059 N10 B1 F2 -51.1(16)
C062 N10 B1 F2 131.4(10)
C056 N10 B1 F2 -56(3)
C059 N10 B1 N2 -171.2(11)
C062 N10 B1 N2 11.2(18)
C056 N10 B1 N2 -176(2)
